data_2243682
loop_
_publ_author_name
'Klein, Wilhelm'

_publ_section_title
;
 Crystal structures of the penta- and hexahydrate of thulium nitrate
;
_journal_coeditor_code WM5589
_journal_issue 12
_journal_name_full 'Acta Crystallographica Section E'
_journal_page_first 1863
_journal_page_last 1867
_journal_paper_doi 10.1107/S2056989020015388
_journal_volume 76
_journal_year 2020
_chemical_formula_iupac '[Tm (N O3)3 (H2 O)4], H2 O'
_chemical_formula_moiety 'H8 N3 O13 Tm, H2 O'
_chemical_formula_sum 'H10 N3 O14 Tm'
_chemical_formula_weight 445.04
_chemical_name_systematic
;
Thulium nitrate
;
_space_group_crystal_system triclinic
_space_group_IT_number 2
_space_group_name_Hall '-P 1'
_space_group_name_H-M_alt 'P -1'
_atom_sites_solution_hydrogens difmap
_atom_sites_solution_primary direct
_atom_sites_solution_secondary difmap
_audit_creation_method SHELXL-2014/7
_cell_angle_alpha 63.696(4)
_cell_angle_beta 84.656(5)
_cell_angle_gamma 76.146(4)
_cell_formula_units_Z 2
_cell_length_a 6.5782(4)
_cell_length_b 9.5213(5)
_cell_length_c 10.4848(6)
_cell_measurement_reflns_used 15951
_cell_measurement_temperature 223(2)
_cell_measurement_theta_max 36.88
_cell_measurement_theta_min 3.19
_cell_volume 571.51(6)
_computing_cell_refinement
;
X-AREA (Stoe, 2015)
;
_computing_data_collection
;
X-AREA (Stoe, 2015)
;
_computing_data_reduction
;
X-AREA (Stoe, 2015)
;
_computing_molecular_graphics
;
DIAMOND (Brandenburg & Putz, 2012)
;
_computing_publication_material
;
publCIF (Westrip, 2010)
;
_computing_structure_refinement
;
SHELXL-2014/7 (Sheldrick, 2015)
;
_computing_structure_solution
;
SHELXS-97 (Sheldrick, 2008)
;
_diffrn_ambient_temperature 223(2)
_diffrn_detector STOE
_diffrn_detector_area_resol_mean 5.81
_diffrn_measured_fraction_theta_full 0.997
_diffrn_measured_fraction_theta_max 0.998
_diffrn_measurement_device_type 'STOE StadiVari'
_diffrn_measurement_method '\w scans'
_diffrn_radiation_monochromator 'Graded multilayer mirror'
_diffrn_radiation_type MoK\a
_diffrn_radiation_wavelength 0.71073
_diffrn_reflns_av_R_equivalents 0.0375
_diffrn_reflns_av_unetI/netI 0.0602
_diffrn_reflns_limit_h_max 9
_diffrn_reflns_limit_h_min -9
_diffrn_reflns_limit_k_max 14
_diffrn_reflns_limit_k_min -13
_diffrn_reflns_limit_l_max 15
_diffrn_reflns_limit_l_min -14
_diffrn_reflns_number 18549
_diffrn_reflns_theta_full 25.242
_diffrn_reflns_theta_max 32.498
_diffrn_reflns_theta_min 3.190
_diffrn_source 'Genix 3D HF Mo'
_diffrn_source_current 1.000
_diffrn_source_power 0.050
_diffrn_source_voltage 50
_exptl_absorpt_coefficient_mu 7.846
_exptl_absorpt_correction_T_max 1.000
_exptl_absorpt_correction_T_min 0.798
_exptl_absorpt_correction_type empirical
_exptl_absorpt_process_details
;
(X-AREA; Stoe, 2015)
;
_exptl_crystal_colour colourless
_exptl_crystal_density_diffrn 2.586
_exptl_crystal_description block
_exptl_crystal_F_000 424
_exptl_crystal_size_max 0.25
_exptl_crystal_size_mid 0.2
_exptl_crystal_size_min 0.2
_refine_diff_density_max 0.942
_refine_diff_density_min -0.918
_refine_ls_extinction_coef 0.0130(4)
_refine_ls_extinction_expression Fc^*^=kFc[1+0.001xFc^2^\l^3^/sin(2\q)]^-1/4^
_refine_ls_extinction_method
;
SHELXL-2014/7 (Sheldrick, 2015)
;
_refine_ls_goodness_of_fit_ref 0.647
_refine_ls_hydrogen_treatment refall
_refine_ls_matrix_type full
_refine_ls_number_parameters 204
_refine_ls_number_reflns 4113
_refine_ls_number_restraints 0
_refine_ls_restrained_S_all 0.647
_refine_ls_R_factor_all 0.0236
_refine_ls_R_factor_gt 0.0171
_refine_ls_shift/su_max 0.001
_refine_ls_shift/su_mean 0.000
_refine_ls_structure_factor_coef Fsqd
_refine_ls_weighting_details 'w=1/[\s^2^(Fo^2^)] where P=(Fo^2^+2Fc^2^)/3'
_refine_ls_weighting_scheme calc
_refine_ls_wR_factor_gt 0.0285
_refine_ls_wR_factor_ref 0.0289
_reflns_number_gt 3394
_reflns_number_total 4113
_reflns_threshold_expression 'I > 2\s(I)'
_cod_data_source_file wm5589sup1.cif
_cod_data_source_block TONi-2_223K
_cod_database_code 2243682
_shelx_space_group_comment
;
The symmetry employed for this shelxl refinement is uniquely defined
by the following loop, which should always be used as a source of
symmetry information in preference to the above space-group names.
They are only intended as comments.
;

loop_
_space_group_symop_operation_xyz
'x, y, z'
'-x, -y, -z'

loop_
_atom_site_type_symbol
_atom_site_label
_atom_site_fract_x
_atom_site_fract_y
_atom_site_fract_z
_atom_site_U_iso_or_equiv
_atom_site_adp_type
_atom_site_calc_flag
_atom_site_occupancy
_atom_site_disorder_assembly
_atom_site_disorder_group
Tm Tm 0.24261(2) 0.34935(2) 0.29463(2) 0.01335(4) Uani d 1 . .
N N1 0.4678(3) 0.2804(2) 0.5557(2) 0.0181(4) Uani d 1 . .
O O1 0.2946(3) 0.38136(19) 0.50762(18) 0.0237(3) Uani d 1 . .
O O2 0.5532(3) 0.21177(19) 0.47971(17) 0.0235(3) Uani d 1 . .
O O3 0.5463(4) 0.2559(3) 0.6667(2) 0.0334(5) Uani d 1 . .
N N2 0.5187(3) 0.2148(2) 0.1245(2) 0.0224(4) Uani d 1 . .
O O4 0.4995(3) 0.1419(2) 0.25849(18) 0.0281(4) Uani d 1 . .
O O5 0.4049(3) 0.35678(19) 0.06621(17) 0.0235(3) Uani d 1 . .
O O6 0.6366(4) 0.1552(2) 0.0567(2) 0.0393(5) Uani d 1 . .
N N3 0.0240(3) 0.6856(2) 0.1466(2) 0.0207(4) Uani d 1 . .
O O7 0.0612(3) 0.58072(19) 0.09609(18) 0.0229(4) Uani d 1 . .
O O8 0.1039(3) 0.63874(19) 0.26683(17) 0.0232(3) Uani d 1 . .
O O9 -0.0817(4) 0.8199(2) 0.0805(2) 0.0371(5) Uani d 1 . .
O O10 -0.0906(3) 0.3864(2) 0.39356(19) 0.0222(3) Uani d 1 . .
H H1 -0.150(6) 0.447(4) 0.428(4) 0.034(8) Uiso d 1 . .
H H2 -0.182(6) 0.374(4) 0.360(4) 0.028(8) Uiso d 1 . .
O O11 0.1965(3) 0.1013(2) 0.46732(19) 0.0221(3) Uani d 1 . .
H H3 0.124(7) 0.088(5) 0.532(5) 0.047(11) Uiso d 1 . .
H H4 0.278(6) 0.014(5) 0.475(4) 0.035(9) Uiso d 1 . .
O O12 0.0243(3) 0.2649(2) 0.19433(18) 0.0229(3) Uani d 1 . .
H H5 0.038(6) 0.169(5) 0.212(4) 0.041(10) Uiso d 1 . .
H H6 0.009(6) 0.311(4) 0.106(4) 0.035(9) Uiso d 1 . .
O O13 0.5125(3) 0.5005(2) 0.22335(18) 0.0207(3) Uani d 1 . .
H H7 0.556(8) 0.530(5) 0.141(5) 0.059(12) Uiso d 1 . .
H H8 0.495(7) 0.586(5) 0.237(4) 0.045(10) Uiso d 1 . .
O O14 0.0035(5) 0.9548(2) 0.2793(2) 0.0322(5) Uani d 1 . .
H H9 0.120(7) 0.892(5) 0.285(4) 0.038(9) Uiso d 1 . .
H H10 -0.046(9) 0.956(6) 0.224(6) 0.066(16) Uiso d 1 . .

loop_
_atom_site_aniso_label
_atom_site_aniso_U_11
_atom_site_aniso_U_22
_atom_site_aniso_U_33
_atom_site_aniso_U_12
_atom_site_aniso_U_13
_atom_site_aniso_U_23
Tm 0.01449(5) 0.01318(5) 0.01242(4) -0.00290(3) -0.00004(3) -0.00565(3)
N1 0.0201(10) 0.0177(8) 0.0181(8) -0.0059(7) -0.0007(7) -0.0082(7)
O1 0.0221(9) 0.0251(8) 0.0241(8) 0.0038(7) -0.0053(6) -0.0142(7)
O2 0.0262(9) 0.0215(7) 0.0233(8) -0.0017(7) 0.0005(7) -0.0118(6)
O3 0.0384(12) 0.0372(10) 0.0277(10) -0.0024(9) -0.0141(9) -0.0170(8)
N2 0.0248(11) 0.0220(9) 0.0214(9) -0.0042(8) 0.0040(8) -0.0117(8)
O4 0.0330(10) 0.0251(8) 0.0171(8) 0.0029(7) 0.0007(7) -0.0059(6)
O5 0.0291(10) 0.0197(7) 0.0214(8) -0.0053(7) 0.0058(7) -0.0097(6)
O6 0.0454(13) 0.0381(10) 0.0335(10) 0.0016(9) 0.0120(9) -0.0224(8)
N3 0.0231(10) 0.0150(8) 0.0220(9) -0.0010(7) -0.0039(7) -0.0072(7)
O7 0.0329(10) 0.0166(7) 0.0192(8) -0.0016(7) -0.0056(7) -0.0084(6)
O8 0.0266(9) 0.0240(8) 0.0225(8) -0.0042(7) -0.0037(7) -0.0131(6)
O9 0.0451(13) 0.0182(8) 0.0380(10) 0.0105(8) -0.0137(9) -0.0093(8)
O10 0.0165(9) 0.0288(8) 0.0288(9) -0.0047(7) 0.0026(7) -0.0198(7)
O11 0.0238(9) 0.0172(7) 0.0205(8) -0.0036(7) 0.0038(7) -0.0051(6)
O12 0.0371(10) 0.0185(8) 0.0152(8) -0.0110(7) -0.0035(7) -0.0062(6)
O13 0.0257(9) 0.0196(7) 0.0170(8) -0.0078(6) 0.0028(6) -0.0073(6)
O14 0.0520(15) 0.0212(9) 0.0236(10) -0.0045(9) 0.0004(9) -0.0117(8)

loop_
_atom_type_symbol
_atom_type_description
_atom_type_scat_dispersion_real
_atom_type_scat_dispersion_imag
_atom_type_scat_source
Tm Tm -0.3139 5.2483 'International Tables Vol C Tables 4.2.6.8 and 6.1.1.4'
N N 0.0061 0.0033 'International Tables Vol C Tables 4.2.6.8 and 6.1.1.4'
O O 0.0106 0.0060 'International Tables Vol C Tables 4.2.6.8 and 6.1.1.4'
H H 0.0000 0.0000 'International Tables Vol C Tables 4.2.6.8 and 6.1.1.4'

loop_
_geom_angle_atom_site_label_1
_geom_angle_atom_site_label_2
_geom_angle_atom_site_label_3
_geom_angle_site_symmetry_1
_geom_angle_site_symmetry_3
_geom_angle
_geom_angle_publ_flag
O12 Tm O11 . . 73.38(6) ?
O12 Tm O10 . . 72.80(7) ?
O11 Tm O10 . . 71.63(6) ?
O12 Tm O7 . . 72.07(6) ?
O11 Tm O7 . . 140.36(7) ?
O10 Tm O7 . . 80.06(7) ?
O12 Tm O13 . . 139.17(6) ?
O11 Tm O13 . . 137.72(6) ?
O10 Tm O13 . . 133.41(6) ?
O7 Tm O13 . . 81.90(6) ?
O12 Tm O4 . . 81.26(7) ?
O11 Tm O4 . . 71.73(6) ?
O10 Tm O4 . . 139.74(7) ?
O7 Tm O4 . . 120.66(6) ?
O13 Tm O4 . . 85.91(6) ?
O12 Tm O1 . . 142.71(7) ?
O11 Tm O1 . . 80.83(6) ?
O10 Tm O1 . . 73.77(7) ?
O7 Tm O1 . . 117.47(5) ?
O13 Tm O1 . . 77.34(6) ?
O4 Tm O1 . . 115.79(6) ?
O12 Tm O5 . . 72.69(6) ?
O11 Tm O5 . . 116.78(6) ?
O10 Tm O5 . . 139.64(7) ?
O7 Tm O5 . . 69.91(6) ?
O13 Tm O5 . . 69.01(6) ?
O4 Tm O5 . . 51.62(5) ?
O1 Tm O5 . . 144.29(6) ?
O12 Tm O8 . . 113.85(6) ?
O11 Tm O8 . . 132.83(6) ?
O10 Tm O8 . . 67.31(6) ?
O7 Tm O8 . . 51.11(5) ?
O13 Tm O8 . . 67.90(6) ?
O4 Tm O8 . . 152.92(6) ?
O1 Tm O8 . . 66.42(5) ?
O5 Tm O8 . . 109.44(5) ?
O12 Tm O2 . . 136.38(6) ?
O11 Tm O2 . . 69.47(6) ?
O10 Tm O2 . . 114.60(6) ?
O7 Tm O2 . . 149.67(6) ?
O13 Tm O2 . . 68.73(6) ?
O4 Tm O2 . . 66.13(6) ?
O1 Tm O2 . . 49.93(5) ?
O5 Tm O2 . . 104.73(6) ?
O8 Tm O2 . . 108.01(5) ?
O12 Tm N2 . . 75.56(6) ?
O11 Tm N2 . . 94.20(6) ?
O10 Tm N2 . . 147.88(7) ?
O7 Tm N2 . . 95.49(6) ?
O13 Tm N2 . . 76.27(6) ?
O4 Tm N2 . . 25.62(6) ?
O1 Tm N2 . . 133.73(6) ?
O5 Tm N2 . . 26.00(6) ?
O8 Tm N2 . . 132.96(6) ?
O2 Tm N2 . . 85.07(6) ?
O12 Tm N3 . . 92.45(6) ?
O11 Tm N3 . . 142.15(6) ?
O10 Tm N3 . . 70.66(6) ?
O7 Tm N3 . . 25.75(6) ?
O13 Tm N3 . . 74.57(6) ?
O4 Tm N3 . . 141.95(6) ?
O1 Tm N3 . . 91.72(5) ?
O5 Tm N3 . . 90.60(5) ?
O8 Tm N3 . . 25.43(5) ?
O2 Tm N3 . . 131.08(5) ?
N2 Tm N3 . . 116.50(6) ?
O12 Tm N1 . . 145.99(6) ?
O11 Tm N1 . . 72.73(6) ?
O10 Tm N1 . . 93.76(6) ?
O7 Tm N1 . . 137.60(5) ?
O13 Tm N1 . . 72.24(6) ?
O4 Tm N1 . . 90.89(6) ?
O1 Tm N1 . . 24.96(5) ?
O5 Tm N1 . . 126.60(6) ?
O8 Tm N1 . . 87.63(5) ?
O2 Tm N1 . . 25.01(5) ?
N2 Tm N1 . . 109.73(6) ?
N3 Tm N1 . . 112.83(5) ?
O3 N1 O2 . . 122.7(2) ?
O3 N1 O1 . . 121.65(19) ?
O2 N1 O1 . . 115.65(18) ?
O3 N1 Tm . . 175.24(17) ?
O2 N1 Tm . . 61.74(11) ?
O1 N1 Tm . . 54.03(10) ?
N1 O1 O2 . . 31.90(10) ?
N1 O1 O3 . . 28.46(11) ?
O2 O1 O3 . . 60.35(8) ?
N1 O1 Tm . . 101.01(12) ?
O2 O1 Tm . . 69.19(6) ?
O3 O1 Tm . . 129.44(9) ?
N1 O1 O8 . . 142.91(14) ?
O2 O1 O8 . . 117.71(9) ?
O3 O1 O8 . . 152.42(12) ?
Tm O1 O8 . . 59.05(5) ?
N1 O1 O10 . 2_566 125.68(13) ?
O2 O1 O10 . 2_566 155.65(10) ?
O3 O1 O10 . 2_566 97.77(9) ?
Tm O1 O10 . 2_566 132.31(7) ?
O8 O1 O10 . 2_566 76.13(6) ?
N1 O1 O10 . . 136.42(14) ?
O2 O1 O10 . . 111.95(9) ?
O3 O1 O10 . . 149.48(11) ?
Tm O1 O10 . . 51.60(5) ?
O8 O1 O10 . . 58.08(6) ?
O10 O1 O10 2_566 . 92.33(7) ?
N1 O1 O13 . . 85.66(12) ?
O2 O1 O13 . . 63.91(7) ?
O3 O1 O13 . . 105.20(10) ?
Tm O1 O13 . . 50.75(5) ?
O8 O1 O13 . . 57.34(6) ?
O10 O1 O13 2_566 . 117.55(8) ?
O10 O1 O13 . . 95.28(7) ?
N1 O1 O11 . . 82.07(12) ?
O2 O1 O11 . . 62.22(7) ?
O3 O1 O11 . . 101.73(9) ?
Tm O1 O11 . . 47.83(4) ?
O8 O1 O11 . . 100.20(7) ?
O10 O1 O11 2_566 . 138.47(9) ?
O10 O1 O11 . . 54.35(6) ?
O13 O1 O11 . . 92.12(6) ?
N1 O2 O1 . . 32.45(11) ?
N1 O2 O3 . . 28.19(11) ?
O1 O2 O3 . . 60.63(8) ?
N1 O2 Tm . . 93.26(12) ?
O1 O2 Tm . . 60.88(6) ?
O3 O2 Tm . . 121.43(9) ?
N1 O2 O4 . . 145.77(15) ?
O1 O2 O4 . . 114.04(9) ?
O3 O2 O4 . . 170.50(12) ?
Tm O2 O4 . . 53.43(5) ?
N1 O2 O11 . . 94.41(14) ?
O1 O2 O11 . . 75.62(8) ?
O3 O2 O11 . . 110.77(10) ?
Tm O2 O11 . . 50.33(5) ?
O4 O2 O11 . . 59.72(7) ?
N1 O2 O13 . . 94.71(12) ?
O1 O2 O13 . . 73.45(7) ?
O3 O2 O13 . . 111.95(9) ?
Tm O2 O13 . . 52.13(5) ?
O4 O2 O13 . . 71.96(6) ?
O11 O2 O13 . . 102.24(7) ?
N1 O2 O11 . 2_656 135.37(13) ?
O1 O2 O11 . 2_656 156.10(10) ?
O3 O2 O11 . 2_656 110.89(9) ?
Tm O2 O11 . 2_656 121.11(7) ?
O4 O2 O11 . 2_656 70.59(6) ?
O11 O2 O11 . 2_656 88.37(7) ?
O13 O2 O11 . 2_656 128.19(8) ?
N1 O2 O10 . 1_655 93.92(13) ?
O1 O2 O10 . 1_655 103.88(9) ?
O3 O2 O10 . 1_655 83.51(9) ?
Tm O2 O10 . 1_655 113.27(7) ?
O4 O2 O10 . 1_655 105.78(8) ?
O11 O2 O10 . 1_655 162.02(8) ?
O13 O2 O10 . 1_655 61.18(6) ?
O11 O2 O10 2_656 1_655 96.80(7) ?
N1 O3 O2 . . 29.13(11) ?
N1 O3 O1 . . 29.90(11) ?
O2 O3 O1 . . 59.02(8) ?
N1 O3 O13 . 2_666 123.70(15) ?
O2 O3 O13 . 2_666 146.33(11) ?
O1 O3 O13 . 2_666 96.81(9) ?
N1 O3 O8 . 2_666 133.41(18) ?
O2 O3 O8 . 2_666 120.98(12) ?
O1 O3 O8 . 2_666 132.24(11) ?
O13 O3 O8 2_666 2_666 56.18(6) ?
N1 O3 O14 . 2_666 113.40(16) ?
O2 O3 O14 . 2_666 84.49(9) ?
O1 O3 O14 . 2_666 142.73(10) ?
O13 O3 O14 2_666 2_666 112.24(8) ?
O8 O3 O14 2_666 2_666 58.87(6) ?
O6 N2 O4 . . 122.98(19) ?
O6 N2 O5 . . 122.2(2) ?
O4 N2 O5 . . 114.76(17) ?
O6 N2 Tm . . 178.28(17) ?
O4 N2 Tm . . 55.33(10) ?
O5 N2 Tm . . 59.44(10) ?
N2 O4 O5 . . 32.70(10) ?
N2 O4 O6 . . 27.78(11) ?
O5 O4 O6 . . 60.48(8) ?
N2 O4 Tm . . 99.05(12) ?
O5 O4 Tm . . 66.35(6) ?
O6 O4 Tm . . 126.84(9) ?
N2 O4 O2 . . 133.14(15) ?
O5 O4 O2 . . 111.36(9) ?
O6 O4 O2 . . 141.71(12) ?
Tm O4 O2 . . 60.45(5) ?
N2 O4 O11 . . 140.81(15) ?
O5 O4 O11 . . 112.74(9) ?
O6 O4 O11 . . 156.42(13) ?
Tm O4 O11 . . 52.55(5) ?
O2 O4 O11 . . 61.45(6) ?
N2 O4 O12 . . 84.97(14) ?
O5 O4 O12 . . 63.46(7) ?
O6 O4 O12 . . 104.30(10) ?
Tm O4 O12 . . 48.04(5) ?
O2 O4 O12 . . 103.44(7) ?
O11 O4 O12 . . 56.19(6) ?
N2 O5 O4 . . 32.54(11) ?
N2 O5 O6 . . 28.07(11) ?
O4 O5 O6 . . 60.61(8) ?
N2 O5 Tm . . 94.56(12) ?
O4 O5 Tm . . 62.03(6) ?
O6 O5 Tm . . 122.63(9) ?
N2 O5 O13 . 2_665 109.94(13) ?
O4 O5 O13 . 2_665 142.41(9) ?
O6 O5 O13 . 2_665 81.90(8) ?
Tm O5 O13 . 2_665 155.31(8) ?
N2 O5 O13 . . 102.32(14) ?
O4 O5 O13 . . 82.54(8) ?
O6 O5 O13 . . 117.15(11) ?
Tm O5 O13 . . 53.82(5) ?
O13 O5 O13 2_665 . 115.30(7) ?
N2 O5 O7 . . 146.29(14) ?
O4 O5 O7 . . 114.45(9) ?
O6 O5 O7 . . 170.40(11) ?
Tm O5 O7 . . 53.21(5) ?
O13 O5 O7 2_665 . 103.03(7) ?
O13 O5 O7 . . 68.48(6) ?
N2 O5 O12 . . 94.81(14) ?
O4 O5 O12 . . 74.50(8) ?
O6 O5 O12 . . 111.87(10) ?
Tm O5 O12 . . 50.68(5) ?
O13 O5 O12 2_665 . 126.93(9) ?
O13 O5 O12 . . 103.34(7) ?
O7 O5 O12 . . 58.56(6) ?
N2 O5 O5 . 2_665 121.20(17) ?
O4 O5 O5 . 2_665 128.22(13) ?
O6 O5 O5 . 2_665 107.16(11) ?
Tm O5 O5 . 2_665 107.25(8) ?
O13 O5 O5 2_665 2_665 57.69(6) ?
O13 O5 O5 . 2_665 57.60(7) ?
O7 O5 O5 . 2_665 82.40(7) ?
O12 O5 O5 . 2_665 140.96(9) ?
N2 O6 O5 . . 29.68(12) ?
N2 O6 O4 . . 29.23(11) ?
O5 O6 O4 . . 58.91(7) ?
N2 O6 O14 . 1_645 99.61(16) ?
O5 O6 O14 . 1_645 122.89(10) ?
O4 O6 O14 . 1_645 75.58(9) ?
N2 O6 O9 . 2_665 136.91(18) ?
O5 O6 O9 . 2_665 124.28(11) ?
O4 O6 O9 . 2_665 134.81(12) ?
O14 O6 O9 1_645 2_665 67.17(7) ?
N2 O6 O9 . 1_645 142.10(16) ?
O5 O6 O9 . 1_645 169.33(12) ?
O4 O6 O9 . 1_645 113.34(10) ?
O14 O6 O9 1_645 1_645 57.38(6) ?
O9 O6 O9 2_665 1_645 66.27(8) ?
O9 N3 O8 . . 123.31(19) ?
O9 N3 O7 . . 121.3(2) ?
O8 N3 O7 . . 115.44(17) ?
O9 N3 Tm . . 173.32(18) ?
O8 N3 Tm . . 61.80(10) ?
O7 N3 Tm . . 53.84(10) ?
N3 O7 O8 . . 31.79(10) ?
N3 O7 O9 . . 28.42(11) ?
O8 O7 O9 . . 60.21(8) ?
N3 O7 Tm . . 100.41(12) ?
O8 O7 Tm . . 68.76(6) ?
O9 O7 Tm . . 128.67(10) ?
N3 O7 O12 . 2_565 109.38(13) ?
O8 O7 O12 . 2_565 139.23(9) ?
O9 O7 O12 . 2_565 82.11(8) ?
Tm O7 O12 . 2_565 148.08(8) ?
N3 O7 O12 . . 135.69(15) ?
O8 O7 O12 . . 112.27(9) ?
O9 O7 O12 . . 146.72(12) ?
Tm O7 O12 . . 52.72(5) ?
O12 O7 O12 2_565 . 107.80(7) ?
N3 O7 O5 . . 138.14(16) ?
O8 O7 O5 . . 112.81(9) ?
O9 O7 O5 . . 151.26(12) ?
Tm O7 O5 . . 56.88(5) ?
O12 O7 O5 2_565 . 92.35(7) ?
O12 O7 O5 . . 61.71(6) ?
N3 O7 O10 . . 79.13(13) ?
O8 O7 O10 . . 60.53(7) ?
O9 O7 O10 . . 97.66(9) ?
Tm O7 O10 . . 49.32(5) ?
O12 O7 O10 2_565 . 146.96(10) ?
O12 O7 O10 . . 56.57(6) ?
O5 O7 O10 . . 101.99(7) ?
N3 O7 O13 . . 82.94(13) ?
O8 O7 O13 . . 59.99(7) ?
O9 O7 O13 . . 104.46(10) ?
Tm O7 O13 . . 49.20(5) ?
O12 O7 O13 2_565 . 122.65(9) ?
O12 O7 O13 . . 96.65(7) ?
O5 O7 O13 . . 55.37(6) ?
O10 O7 O13 . . 89.60(7) ?
N3 O8 O7 . . 32.77(10) ?
N3 O8 O9 . . 27.84(10) ?
O7 O8 O9 . . 60.61(8) ?
N3 O8 Tm . . 92.77(11) ?
O7 O8 Tm . . 60.13(6) ?
O9 O8 Tm . . 120.49(8) ?
N3 O8 O10 . . 93.66(14) ?
O7 O8 O10 . . 76.28(8) ?
O9 O8 O10 . . 107.87(10) ?
Tm O8 O10 . . 52.43(5) ?
N3 O8 O1 . . 146.83(13) ?
O7 O8 O1 . . 114.60(8) ?
O9 O8 O1 . . 171.15(11) ?
Tm O8 O1 . . 54.53(5) ?
O10 O8 O1 . . 63.30(7) ?
N3 O8 O13 . . 100.19(13) ?
O7 O8 O13 . . 78.06(8) ?
O9 O8 O13 . . 117.62(10) ?
Tm O8 O13 . . 53.17(5) ?
O10 O8 O13 . . 104.61(7) ?
O1 O8 O13 . . 66.39(6) ?
N3 O8 O3 . 2_666 127.07(15) ?
O7 O8 O3 . 2_666 130.96(11) ?
O9 O8 O3 . 2_666 113.90(10) ?
Tm O8 O3 . 2_666 107.97(7) ?
O10 O8 O3 . 2_666 137.66(9) ?
O1 O8 O3 . 2_666 74.92(7) ?
O13 O8 O3 . 2_666 61.63(7) ?
N3 O8 O14 . . 97.81(13) ?
O7 O8 O14 . . 130.15(10) ?
O9 O8 O14 . . 70.27(8) ?
Tm O8 O14 . . 168.88(9) ?
O10 O8 O14 . . 129.72(9) ?
O1 O8 O14 . . 115.20(8) ?
O13 O8 O14 . . 120.95(9) ?
O3 O8 O14 2_666 . 62.67(8) ?
N3 O9 O8 . . 28.84(12) ?
N3 O9 O7 . . 30.33(11) ?
O8 O9 O7 . . 59.18(7) ?
N3 O9 O14 . . 95.93(15) ?
O8 O9 O14 . . 67.39(8) ?
O7 O9 O14 . . 125.90(11) ?
N3 O9 O6 . 2_665 76.99(16) ?
O8 O9 O6 . 2_665 82.55(9) ?
O7 O9 O6 . 2_665 74.67(9) ?
O14 O9 O6 . 2_665 91.35(9) ?
N3 O9 O6 . 1_465 152.81(17) ?
O8 O9 O6 . 1_465 124.77(10) ?
O7 O9 O6 . 1_465 170.46(13) ?
O14 O9 O6 . 1_465 60.20(7) ?
O6 O9 O6 2_665 1_465 113.72(8) ?
Tm O10 O11 . . 53.69(5) ?
Tm O10 O8 . . 60.27(6) ?
O11 O10 O8 . . 110.30(8) ?
Tm O10 O12 . . 53.11(5) ?
O11 O10 O12 . . 60.49(6) ?
O8 O10 O12 . . 96.36(7) ?
Tm O10 O1 . 2_566 130.59(9) ?
O11 O10 O1 . 2_566 143.50(9) ?
O8 O10 O1 . 2_566 73.51(7) ?
O12 O10 O1 . 2_566 155.76(9) ?
Tm O10 O1 . . 54.63(5) ?
O11 O10 O1 . . 66.79(7) ?
O8 O10 O1 . . 58.62(6) ?
O12 O10 O1 . . 106.09(8) ?
O1 O10 O1 2_566 . 87.67(7) ?
Tm O10 O13 . 1_455 122.60(8) ?
O11 O10 O13 . 1_455 128.05(9) ?
O8 O10 O13 . 1_455 103.81(7) ?
O12 O10 O13 . 1_455 78.12(7) ?
O1 O10 O13 2_566 1_455 82.96(7) ?
O1 O10 O13 . 1_455 162.00(8) ?
Tm O10 O2 . 1_455 135.89(8) ?
O11 O10 O2 . 1_455 90.74(7) ?
O8 O10 O2 . 1_455 158.09(8) ?
O12 O10 O2 . 1_455 88.57(7) ?
O1 O10 O2 2_566 1_455 93.44(7) ?
O1 O10 O2 . 1_455 140.06(8) ?
O13 O10 O2 1_455 1_455 56.26(6) ?
Tm O10 O7 . . 50.62(5) ?
O11 O10 O7 . . 100.01(7) ?
O8 O10 O7 . . 43.18(5) ?
O12 O10 O7 . . 56.67(6) ?
O1 O10 O7 2_566 . 105.10(7) ?
O1 O10 O7 . . 88.42(7) ?
O13 O10 O7 1_455 . 79.30(7) ?
O2 O10 O7 1_455 . 129.22(8) ?
Tm O10 H1 . . 133(3) ?
O11 O10 H1 . . 140(2) ?
O8 O10 H1 . . 77(3) ?
O12 O10 H1 . . 159(2) ?
O1 O10 H1 2_566 . 5(2) ?
O1 O10 H1 . . 88(3) ?
O13 O10 H1 1_455 . 84(3) ?
O2 O10 H1 1_455 . 91(3) ?
O7 O10 H1 . . 110(2) ?
Tm O10 H2 . . 117(2) ?
O11 O10 H2 . . 103(2) ?
O8 O10 H2 . . 125(3) ?
O12 O10 H2 . . 64(2) ?
O1 O10 H2 2_566 . 103(2) ?
O1 O10 H2 . . 169(2) ?
O13 O10 H2 1_455 . 26(2) ?
O2 O10 H2 1_455 . 39(3) ?
O7 O10 H2 . . 90(3) ?
H1 O10 H2 . . 103(4) ?
Tm O11 O10 . . 54.68(5) ?
Tm O11 O14 . 2_566 126.09(8) ?
O10 O11 O14 . 2_566 79.46(8) ?
Tm O11 O12 . . 53.31(5) ?
O10 O11 O12 . . 60.44(6) ?
O14 O11 O12 2_566 . 128.28(10) ?
Tm O11 O4 . . 55.71(5) ?
O10 O11 O4 . . 108.60(8) ?
O14 O11 O4 2_566 . 163.22(11) ?
O12 O11 O4 . . 67.54(7) ?
Tm O11 O2 . . 60.20(5) ?
O10 O11 O2 . . 97.60(7) ?
O14 O11 O2 2_566 . 106.22(9) ?
O12 O11 O2 . . 110.01(8) ?
O4 O11 O2 . . 58.83(7) ?
Tm O11 O2 . 2_656 128.10(9) ?
O10 O11 O2 . 2_656 169.77(9) ?
O14 O11 O2 2_566 2_656 102.25(8) ?
O12 O11 O2 . 2_656 112.15(8) ?
O4 O11 O2 . 2_656 72.52(7) ?
O2 O11 O2 . 2_656 91.62(7) ?
Tm O11 O1 . . 51.34(5) ?
O10 O11 O1 . . 58.86(6) ?
O14 O11 O1 2_566 . 82.73(7) ?
O12 O11 O1 . . 100.57(7) ?
O4 O11 O1 . . 88.96(7) ?
O2 O11 O1 . . 42.16(5) ?
O2 O11 O1 2_656 . 131.25(8) ?
Tm O11 O4 . 2_656 126.48(8) ?
O10 O11 O4 . 2_656 135.39(8) ?
O14 O11 O4 2_566 2_656 67.19(8) ?
O12 O11 O4 . 2_656 163.11(9) ?
O4 O11 O4 . 2_656 98.00(7) ?
O2 O11 O4 . 2_656 66.31(6) ?
O2 O11 O4 2_656 2_656 52.98(5) ?
O1 O11 O4 . 2_656 87.35(6) ?
Tm O11 H3 . . 125(3) ?
O10 O11 H3 . . 75(3) ?
O14 O11 H3 2_566 . 9(3) ?
O12 O11 H3 . . 120(3) ?
O4 O11 H3 . . 172(3) ?
O2 O11 H3 . . 114(3) ?
O2 O11 H3 2_656 . 105(3) ?
O1 O11 H3 . . 87(3) ?
O4 O11 H3 2_656 . 75(3) ?
Tm O11 H4 . . 122(3) ?
O10 O11 H4 . . 169(2) ?
O14 O11 H4 2_566 . 108(2) ?
O12 O11 H4 . . 109(2) ?
O4 O11 H4 . . 66(2) ?
O2 O11 H4 . . 88(3) ?
O2 O11 H4 2_656 . 6(3) ?
O1 O11 H4 . . 129(3) ?
O4 O11 H4 2_656 . 56(2) ?
H3 O11 H4 . . 111(4) ?
Tm O12 O14 . 1_545 125.11(10) ?
Tm O12 O10 . . 54.08(5) ?
O14 O12 O10 1_545 . 116.16(9) ?
Tm O12 O7 . 2_565 120.70(8) ?
O14 O12 O7 1_545 2_565 105.94(8) ?
O10 O12 O7 . 2_565 128.10(8) ?
Tm O12 O11 . . 53.31(5) ?
O14 O12 O11 1_545 . 75.07(8) ?
O10 O12 O11 . . 59.06(6) ?
O7 O12 O11 2_565 . 167.99(10) ?
Tm O12 O7 . . 55.21(5) ?
O14 O12 O7 1_545 . 176.85(10) ?
O10 O12 O7 . . 66.77(6) ?
O7 O12 O7 2_565 . 72.20(7) ?
O11 O12 O7 . . 106.19(8) ?
Tm O12 O5 . . 56.63(5) ?
O14 O12 O5 1_545 . 117.49(9) ?
O10 O12 O5 . . 107.92(8) ?
O7 O12 O5 2_565 . 75.17(7) ?
O11 O12 O5 . . 93.64(8) ?
O7 O12 O5 . . 59.73(6) ?
Tm O12 O4 . . 50.70(5) ?
O14 O12 O4 1_545 . 87.49(9) ?
O10 O12 O4 . . 99.49(7) ?
O7 O12 O4 2_565 . 111.72(8) ?
O11 O12 O4 . . 56.27(6) ?
O7 O12 O4 . . 90.85(7) ?
O5 O12 O4 . . 42.04(5) ?
Tm O12 O9 . 2_565 131.81(9) ?
O14 O12 O9 1_545 2_565 70.05(7) ?
O10 O12 O9 . 2_565 168.34(9) ?
O7 O12 O9 2_565 2_565 41.15(5) ?
O11 O12 O9 . 2_565 132.43(8) ?
O7 O12 O9 . 2_565 107.30(7) ?
O5 O12 O9 . 2_565 75.57(7) ?
O4 O12 O9 . 2_565 90.46(7) ?
Tm O12 H5 . . 123(3) ?
O14 O12 H5 1_545 . 10(3) ?
O10 O12 H5 . . 124(3) ?
O7 O12 H5 2_565 . 102(3) ?
O11 O12 H5 . . 77(3) ?
O7 O12 H5 . . 166(3) ?
O5 O12 H5 . . 107(3) ?
O4 O12 H5 . . 80(3) ?
O9 O12 H5 2_565 . 63(3) ?
Tm O12 H6 . . 118(3) ?
O14 O12 H6 1_545 . 107(2) ?
O10 O12 H6 . . 130(2) ?
O7 O12 H6 2_565 . 4(3) ?
O11 O12 H6 . . 164(3) ?
O7 O12 H6 . . 71(2) ?
O5 O12 H6 . . 71(3) ?
O4 O12 H6 . . 107(3) ?
O9 O12 H6 2_565 . 40(2) ?
H5 O12 H6 . . 102(4) ?
Tm O13 O5 . 2_665 116.85(8) ?
Tm O13 O5 . . 57.18(5) ?
O5 O13 O5 2_665 . 64.70(7) ?
Tm O13 O8 . . 58.93(5) ?
O5 O13 O8 2_665 . 108.57(8) ?
O5 O13 O8 . . 96.27(7) ?
Tm O13 O2 . . 59.14(5) ?
O5 O13 O2 2_665 . 147.07(8) ?
O5 O13 O2 . . 92.32(7) ?
O8 O13 O2 . . 96.59(7) ?
Tm O13 O3 . 2_666 113.42(8) ?
O5 O13 O3 2_665 2_666 108.73(8) ?
O5 O13 O3 . 2_666 155.31(9) ?
O8 O13 O3 . 2_666 62.20(7) ?
O2 O13 O3 . 2_666 101.59(7) ?
Tm O13 O10 . 1_655 121.66(7) ?
O5 O13 O10 2_665 1_655 110.19(8) ?
O5 O13 O10 . 1_655 124.94(8) ?
O8 O13 O10 . 1_655 132.34(8) ?
O2 O13 O10 . 1_655 62.57(6) ?
O3 O13 O10 2_666 1_655 79.74(7) ?
Tm O13 O1 . . 51.90(5) ?
O5 O13 O1 2_665 . 163.64(9) ?
O5 O13 O1 . . 108.19(7) ?
O8 O13 O1 . . 56.27(6) ?
O2 O13 O1 . . 42.63(5) ?
O3 O13 O1 2_666 . 71.17(7) ?
O10 O13 O1 1_655 . 86.04(6) ?
Tm O13 O7 . . 48.90(5) ?
O5 O13 O7 2_665 . 79.82(7) ?
O5 O13 O7 . . 56.15(6) ?
O8 O13 O7 . . 41.95(5) ?
O2 O13 O7 . . 107.68(8) ?
O3 O13 O7 2_666 . 99.84(7) ?
O10 O13 O7 1_655 . 169.66(8) ?
O1 O13 O7 . . 84.06(7) ?
Tm O13 O6 . 2_665 111.12(7) ?
O5 O13 O6 2_665 2_665 41.08(5) ?
O5 O13 O6 . 2_665 86.61(7) ?
O8 O13 O6 . 2_665 71.96(6) ?
O2 O13 O6 . 2_665 168.28(9) ?
O3 O13 O6 2_666 2_665 75.62(6) ?
O10 O13 O6 1_655 2_665 127.02(8) ?
O1 O13 O6 . 2_665 126.97(7) ?
O7 O13 O6 . 2_665 62.22(6) ?
Tm O13 H7 . . 119(3) ?
O5 O13 H7 2_665 . 10(3) ?
O5 O13 H7 . . 64(3) ?
O8 O13 H7 . . 119(3) ?
O2 O13 H7 . . 138(3) ?
O3 O13 H7 2_666 . 114(3) ?
O10 O13 H7 1_655 . 102(3) ?
O1 O13 H7 . . 171(3) ?
O7 O13 H7 . . 88(3) ?
O6 O13 H7 2_665 . 51(3) ?
Tm O13 H8 . . 119(3) ?
O5 O13 H8 2_665 . 97(3) ?
O5 O13 H8 . . 148(3) ?
O8 O13 H8 . . 63(3) ?
O2 O13 H8 . . 114(3) ?
O3 O13 H8 2_666 . 12(3) ?
O10 O13 H8 1_655 . 86(3) ?
O1 O13 H8 . . 82(3) ?
O7 O13 H8 . . 96(3) ?
O6 O13 H8 2_665 . 64(3) ?
H7 O13 H8 . . 103(4) ?
O12 O14 O11 1_565 2_566 99.62(8) ?
O12 O14 O8 1_565 . 155.24(10) ?
O11 O14 O8 2_566 . 104.73(8) ?
O12 O14 O9 1_565 . 124.30(10) ?
O11 O14 O9 2_566 . 123.04(11) ?
O8 O14 O9 . . 42.34(5) ?
O12 O14 O3 1_565 2_666 108.74(10) ?
O11 O14 O3 2_566 2_666 109.99(9) ?
O8 O14 O3 . 2_666 58.46(7) ?
O9 O14 O3 . 2_666 89.88(8) ?
O12 O14 O6 1_565 1_465 75.69(8) ?
O11 O14 O6 2_566 1_465 102.46(10) ?
O8 O14 O6 . 1_465 103.01(9) ?
O9 O14 O6 . 1_465 62.42(7) ?
O3 O14 O6 2_666 1_465 145.65(9) ?
O12 O14 H9 1_565 . 114(3) ?
O11 O14 H9 2_566 . 115(3) ?
O8 O14 H9 . . 50(3) ?
O9 O14 H9 . . 80(3) ?
O3 O14 H9 2_666 . 10(3) ?
O6 O14 H9 1_465 . 137(3) ?
O12 O14 H10 1_565 . 104(5) ?
O11 O14 H10 2_566 . 120(5) ?
O8 O14 H10 . . 67(4) ?
O9 O14 H10 . . 25(4) ?
O3 O14 H10 2_666 . 112(5) ?
O6 O14 H10 1_465 . 37(4) ?
H9 O14 H10 . . 103(5) ?

loop_
_geom_bond_atom_site_label_1
_geom_bond_atom_site_label_2
_geom_bond_site_symmetry_2
_geom_bond_distance
_geom_bond_publ_flag
Tm O12 . 2.3235(18) ?
Tm O11 . 2.3235(17) ?
Tm O10 . 2.3526(18) ?
Tm O7 . 2.3980(17) ?
Tm O13 . 2.4089(18) ?
Tm O4 . 2.4181(17) ?
Tm O1 . 2.4479(16) ?
Tm O5 . 2.5081(16) ?
Tm O8 . 2.5776(15) ?
Tm O2 . 2.6193(18) ?
Tm N2 . 2.9035(19) ?
Tm N3 . 2.9212(18) ?
Tm N1 . 2.9690(19) ?
N1 O3 . 1.220(3) ?
N1 O2 . 1.257(2) ?
N1 O1 . 1.276(3) ?
O1 O2 . 2.144(2) ?
O1 O3 . 2.180(3) ?
O1 O8 . 2.755(2) ?
O1 O10 2_566 2.849(2) ?
O1 O10 . 2.882(3) ?
O1 O13 . 3.035(2) ?
O1 O11 . 3.095(2) ?
O2 O3 . 2.174(2) ?
O2 O4 . 2.753(2) ?
O2 O11 . 2.827(3) ?
O2 O13 . 2.844(2) ?
O2 O11 2_656 2.874(2) ?
O2 O10 1_655 3.035(3) ?
O3 O13 2_666 2.953(3) ?
O3 O8 2_666 2.969(3) ?
O3 O14 2_666 3.095(3) ?
N2 O6 . 1.213(3) ?
N2 O4 . 1.271(3) ?
N2 O5 . 1.277(3) ?
O4 O5 . 2.146(2) ?
O4 O6 . 2.184(2) ?
O4 O11 . 2.779(3) ?
O4 O12 . 3.088(3) ?
O5 O6 . 2.181(2) ?
O5 O13 2_665 2.784(2) ?
O5 O13 . 2.786(2) ?
O5 O7 . 2.812(2) ?
O5 O12 . 2.867(3) ?
O5 O5 2_665 2.981(3) ?
O6 O14 1_645 3.132(4) ?
O6 O9 2_665 3.153(3) ?
O6 O9 1_645 3.199(2) ?
N3 O9 . 1.216(3) ?
N3 O8 . 1.256(3) ?
N3 O7 . 1.290(2) ?
O7 O8 . 2.153(2) ?
O7 O9 . 2.184(2) ?
O7 O12 2_565 2.776(2) ?
O7 O12 . 2.778(2) ?
O7 O10 . 3.056(3) ?
O7 O13 . 3.150(3) ?
O8 O9 . 2.175(2) ?
O8 O10 . 2.738(3) ?
O8 O13 . 2.788(2) ?
O8 O3 2_666 2.969(3) ?
O8 O14 . 2.982(3) ?
O9 O14 . 3.040(3) ?
O9 O6 2_665 3.153(3) ?
O9 O6 1_465 3.199(2) ?
O10 O11 . 2.736(2) ?
O10 O12 . 2.775(2) ?
O10 O1 2_566 2.849(2) ?
O10 O13 1_455 2.996(3) ?
O10 O2 1_455 3.035(3) ?
O10 H1 . 0.82(4) ?
O10 H2 . 0.78(4) ?
O11 O14 2_566 2.739(3) ?
O11 O12 . 2.777(2) ?
O11 O2 2_656 2.874(2) ?
O11 O4 2_656 3.253(2) ?
O11 H3 . 0.77(5) ?
O11 H4 . 0.85(4) ?
O12 O14 1_545 2.715(3) ?
O12 O7 2_565 2.776(2) ?
O12 O9 2_565 3.288(3) ?
O12 H5 . 0.83(4) ?
O12 H6 . 0.83(4) ?
O13 O5 2_665 2.784(2) ?
O13 O3 2_666 2.953(3) ?
O13 O10 1_655 2.996(3) ?
O13 O6 2_665 3.286(3) ?
O13 H7 . 0.82(5) ?
O13 H8 . 0.86(4) ?
O14 O12 1_565 2.715(3) ?
O14 O11 2_566 2.739(3) ?
O14 O3 2_666 3.095(3) ?
O14 O6 1_465 3.132(4) ?
O14 H9 . 0.84(4) ?
O14 H10 . 0.68(6) ?

loop_
_geom_hbond_atom_site_label_D
_geom_hbond_atom_site_label_H
_geom_hbond_atom_site_label_A
_geom_hbond_site_symmetry_A
_geom_hbond_distance_DH
_geom_hbond_distance_HA
_geom_hbond_distance_DA
_geom_hbond_angle_DHA
O10 H1 O1 2_566 0.82(4) 2.03(4) 2.849(2) 174(3)
O10 H2 O13 1_455 0.78(4) 2.32(4) 2.996(3) 145(3)
O10 H2 O2 1_455 0.78(4) 2.48(4) 3.035(3) 129(3)
O11 H3 O14 2_566 0.77(5) 1.98(5) 2.739(3) 167(5)
O11 H4 O2 2_656 0.85(4) 2.03(4) 2.874(2) 171(4)
O12 H5 O14 1_545 0.83(4) 1.90(4) 2.715(3) 165(4)
O12 H6 O7 2_565 0.83(4) 1.95(4) 2.776(2) 174(4)
O13 H7 O5 2_665 0.82(5) 1.98(5) 2.784(2) 166(4)
O13 H8 O3 2_666 0.86(4) 2.12(4) 2.953(3) 163(4)
O14 H9 O3 2_666 0.84(4) 2.27(5) 3.095(3) 167(4)
O14 H10 O9 . 0.68(6) 2.44(6) 3.040(3) 148(5)
O14 H10 O6 1_465 0.68(6) 2.62(6) 3.132(4) 134(5)

_cod_database_fobs_code 2243682
